data_2237952
loop_
_publ_author_name
'Huang, Mu-Hua'
'Gao, Yong-Chen'
'Yang, Feng-Ling'
'Luo, Yun-Jun'

_publ_section_title
;
 3,4-Bis[1-(prop-2-ynyl)-1<i>H</i>-indol-3-yl]-1<i>H</i>-pyrrole-2,5-dione
;
_journal_coeditor_code LH5613
_journal_issue 6
_journal_name_full 'Acta Crystallographica Section E'
_journal_page_first o924
_journal_page_last o925
_journal_paper_doi 10.1107/S1600536813012889
_journal_volume 69
_journal_year 2013
_chemical_formula_iupac 'C26 H17 N3 O2'
_chemical_formula_moiety 'C26 H17 N3 O2'
_chemical_formula_sum 'C26 H17 N3 O2'
_chemical_formula_weight 403.43
_chemical_name_systematic
;
3,4-Bis[1-(prop-2-ynyl)-1<i>H</i>-indol-3-yl]-1<i>H</i>-pyrrole-2,5-dione
;
_space_group_IT_number 2
_symmetry_cell_setting triclinic
_symmetry_space_group_name_Hall '-P 1'
_symmetry_space_group_name_H-M 'P -1'
_atom_sites_solution_hydrogens geom
_atom_sites_solution_primary direct
_atom_sites_solution_secondary difmap
_audit_creation_method SHELXL-97
_cell_angle_alpha 62.860(17)
_cell_angle_beta 73.625(16)
_cell_angle_gamma 79.593(12)
_cell_formula_units_Z 2
_cell_length_a 8.8015(14)
_cell_length_b 11.2619(14)
_cell_length_c 11.838(3)
_cell_measurement_temperature 102(2)
_cell_measurement_theta_max 51.8
_cell_measurement_theta_min 1.5
_cell_volume 1000.0(4)
_computing_cell_refinement 'SAINT (Bruker, 2007)'
_computing_data_collection 'SMART (Bruker, 2007)'
_computing_data_reduction 'SAINT (Bruker, 2007)'
_computing_molecular_graphics 'PLATON (Spek, 2009) and DIAMOND (Brandenburg, 2006)'
_computing_publication_material 'SHELXTL (Sheldrick, 2008)'
_computing_structure_refinement 'SHELXL97 (Sheldrick, 2008)'
_computing_structure_solution 'SHELXS97 (Sheldrick, 2008)'
_diffrn_ambient_temperature 102(2)
_diffrn_measured_fraction_theta_full 0.998
_diffrn_measured_fraction_theta_max 0.998
_diffrn_measurement_device_type 'Bruker SMART CCD'
_diffrn_measurement_method '\f and \w scans'
_diffrn_radiation_monochromator graphite
_diffrn_radiation_source 'fine-focus sealed tube'
_diffrn_radiation_type MoK\a
_diffrn_radiation_wavelength 0.71073
_diffrn_reflns_av_R_equivalents 0.0238
_diffrn_reflns_av_sigmaI/netI 0.0502
_diffrn_reflns_limit_h_max 9
_diffrn_reflns_limit_h_min -10
_diffrn_reflns_limit_k_max 13
_diffrn_reflns_limit_k_min -13
_diffrn_reflns_limit_l_max 14
_diffrn_reflns_limit_l_min -11
_diffrn_reflns_number 6379
_diffrn_reflns_theta_full 26.00
_diffrn_reflns_theta_max 26.00
_diffrn_reflns_theta_min 3.25
_exptl_absorpt_coefficient_mu 0.087
_exptl_absorpt_correction_T_max 0.9940
_exptl_absorpt_correction_T_min 0.9905
_exptl_absorpt_correction_type multi-scan
_exptl_absorpt_process_details '(SADABS; Bruker, 2002)'
_exptl_crystal_colour colorless
_exptl_crystal_density_diffrn 1.340
_exptl_crystal_density_method 'not measured'
_exptl_crystal_description block
_exptl_crystal_F_000 420
_exptl_crystal_size_max 0.11
_exptl_crystal_size_mid 0.10
_exptl_crystal_size_min 0.07
_refine_diff_density_max 0.373
_refine_diff_density_min -0.232
_refine_ls_extinction_method none
_refine_ls_goodness_of_fit_ref 1.030
_refine_ls_hydrogen_treatment constr
_refine_ls_matrix_type full
_refine_ls_number_parameters 280
_refine_ls_number_reflns 3920
_refine_ls_number_restraints 0
_refine_ls_restrained_S_all 1.030
_refine_ls_R_factor_all 0.0660
_refine_ls_R_factor_gt 0.0490
_refine_ls_shift/su_max 0.000
_refine_ls_shift/su_mean 0.000
_refine_ls_structure_factor_coef Fsqd
_refine_ls_weighting_details 'calc w=1/[\s^2^(Fo^2^)+(0.0438P)^2^+0.3377P] where P=(Fo^2^+2Fc^2^)/3'
_refine_ls_weighting_scheme calc
_refine_ls_wR_factor_gt 0.1051
_refine_ls_wR_factor_ref 0.1138
_reflns_number_gt 3113
_reflns_number_total 3920
_reflns_threshold_expression I>2\s(I)
_cod_data_source_file lh5613.cif
_cod_data_source_block I
_cod_original_cell_volume 999.9(3)
_cod_database_code 2237952
_cod_database_fobs_code 2237952

loop_
_symmetry_equiv_pos_as_xyz
'x, y, z'
'-x, -y, -z'

loop_
_atom_site_type_symbol
_atom_site_label
_atom_site_fract_x
_atom_site_fract_y
_atom_site_fract_z
_atom_site_U_iso_or_equiv
_atom_site_adp_type
_atom_site_calc_flag
_atom_site_refinement_flags
_atom_site_occupancy
_atom_site_symmetry_multiplicity
O O2 0.33248(15) 0.75325(12) 0.29355(12) 0.0242(3) Uani d . 1 1
O O1 0.11940(15) 0.34749(12) 0.48806(13) 0.0248(3) Uani d . 1 1
C C12 0.7380(2) 0.27334(17) 0.39074(16) 0.0203(4) Uani d . 1 1
H H12 0.7278 0.3531 0.4017 0.024 Uiso calc R 1 1
C C20 0.8983(2) 0.62081(19) -0.09736(18) 0.0259(4) Uani d . 1 1
H H20 0.9790 0.6819 -0.1502 0.031 Uiso calc R 1 1
C C19 0.7956(2) 0.62914(17) 0.01340(17) 0.0200(4) Uani d . 1 1
N N2 0.48798(18) 0.09433(14) 0.33954(14) 0.0202(3) Uani d . 1 1
C C18 0.6728(2) 0.54223(17) 0.09277(17) 0.0185(4) Uani d . 1 1
C C23 0.6555(2) 0.44154(18) 0.05835(18) 0.0239(4) Uani d . 1 1
H H23 0.5741 0.3807 0.1093 0.029 Uiso calc R 1 1
N N3 0.79109(19) 0.71857(15) 0.06452(15) 0.0253(4) Uani d . 1 1
C C17 0.5904(2) 0.58517(17) 0.19368(17) 0.0205(4) Uani d . 1 1
C C7 0.6120(2) 0.23464(17) 0.36673(16) 0.0180(4) Uani d . 1 1
C C9 0.7717(2) 0.03492(18) 0.35768(18) 0.0245(4) Uani d . 1 1
H H9 0.7834 -0.0443 0.3456 0.029 Uiso calc R 1 1
C C14 0.5187(2) 0.04567(18) 0.15627(19) 0.0250(4) Uani d . 1 1
C C16 0.6670(2) 0.69296(18) 0.17015(19) 0.0260(4) Uani d . 1 1
H H16 0.6375 0.7427 0.2206 0.031 Uiso calc R 1 1
C C13 0.4647(2) -0.00393(18) 0.29867(18) 0.0247(4) Uani d . 1 1
H H13A 0.3508 -0.0218 0.3255 0.030 Uiso calc R 1 1
H H13B 0.5249 -0.0889 0.3418 0.030 Uiso calc R 1 1
C C8 0.6308(2) 0.11411(17) 0.35377(16) 0.0194(4) Uani d . 1 1
C C4 0.3246(2) 0.63429(17) 0.32913(17) 0.0201(4) Uani d . 1 1
C C22 0.7586(2) 0.4323(2) -0.05068(19) 0.0287(5) Uani d . 1 1
H H22 0.7475 0.3643 -0.0737 0.034 Uiso calc R 1 1
C C11 0.8770(2) 0.19342(19) 0.39814(17) 0.0250(4) Uani d . 1 1
H H11 0.9624 0.2179 0.4158 0.030 Uiso calc R 1 1
C C5 0.3823(2) 0.19972(17) 0.34038(17) 0.0201(4) Uani d . 1 1
H H5 0.2763 0.2098 0.3312 0.024 Uiso calc R 1 1
N N1 0.19290(18) 0.56262(14) 0.41135(15) 0.0228(4) Uani d . 1 1
H H1 0.1059 0.5957 0.4484 0.027 Uiso calc R 1 1
C C10 0.8942(2) 0.07670(19) 0.37999(18) 0.0271(4) Uani d . 1 1
H H10 0.9923 0.0251 0.3831 0.033 Uiso calc R 1 1
C C2 0.3827(2) 0.41642(17) 0.35429(17) 0.0178(4) Uani d . 1 1
C C15 0.5634(3) 0.09309(19) 0.0417(2) 0.0320(5) Uani d . 1 1
H H15 0.5993 0.1313 -0.0505 0.038 Uiso calc R 1 1
C C6 0.4527(2) 0.28858(17) 0.35655(16) 0.0181(4) Uani d . 1 1
C C3 0.4463(2) 0.53771(17) 0.29249(17) 0.0189(4) Uani d . 1 1
C C21 0.8777(2) 0.5207(2) -0.12664(18) 0.0291(5) Uani d . 1 1
H H21 0.9466 0.5118 -0.2006 0.035 Uiso calc R 1 1
C C25 0.9581(2) 0.83373(18) 0.1088(2) 0.0277(5) Uani d . 1 1
C C1 0.2178(2) 0.43211(17) 0.42665(17) 0.0198(4) Uani d . 1 1
C C24 0.8937(3) 0.8296(2) 0.0096(2) 0.0328(5) Uani d . 1 1
H H24A 0.8322 0.9148 -0.0306 0.039 Uiso calc R 1 1
H H24B 0.9822 0.8204 -0.0598 0.039 Uiso calc R 1 1
C C26 1.0093(3) 0.83789(19) 0.1887(2) 0.0344(5) Uani d . 1 1
H H26 1.0506 0.8413 0.2531 0.041 Uiso calc R 1 1

loop_
_atom_site_aniso_label
_atom_site_aniso_U_11
_atom_site_aniso_U_22
_atom_site_aniso_U_33
_atom_site_aniso_U_12
_atom_site_aniso_U_13
_atom_site_aniso_U_23
O2 0.0229(8) 0.0190(7) 0.0286(7) -0.0038(5) -0.0003(6) -0.0108(6)
O1 0.0188(7) 0.0217(7) 0.0301(7) -0.0056(5) 0.0049(6) -0.0124(6)
C12 0.0228(10) 0.0222(9) 0.0144(8) -0.0046(7) -0.0031(7) -0.0062(8)
C20 0.0177(10) 0.0301(11) 0.0183(9) -0.0005(8) -0.0007(8) -0.0027(9)
C19 0.0159(10) 0.0201(9) 0.0194(9) 0.0026(7) -0.0061(7) -0.0046(8)
N2 0.0214(9) 0.0190(8) 0.0198(8) -0.0028(6) -0.0025(6) -0.0088(7)
C18 0.0136(9) 0.0201(9) 0.0162(9) 0.0001(7) -0.0044(7) -0.0029(8)
C23 0.0204(10) 0.0291(10) 0.0203(9) -0.0001(8) -0.0058(8) -0.0088(8)
N3 0.0210(9) 0.0246(9) 0.0238(8) -0.0074(6) 0.0013(7) -0.0065(7)
C17 0.0157(10) 0.0184(9) 0.0221(9) -0.0007(7) -0.0010(7) -0.0064(8)
C7 0.0184(10) 0.0197(9) 0.0114(8) -0.0020(7) -0.0003(7) -0.0043(7)
C9 0.0269(11) 0.0213(10) 0.0193(9) 0.0018(8) -0.0027(8) -0.0063(8)
C14 0.0304(11) 0.0198(10) 0.0279(11) -0.0038(8) -0.0065(9) -0.0120(9)
C16 0.0244(11) 0.0236(10) 0.0263(10) -0.0048(8) 0.0023(8) -0.0110(9)
C13 0.0310(12) 0.0204(10) 0.0247(10) -0.0053(8) -0.0044(9) -0.0110(8)
C8 0.0213(10) 0.0196(9) 0.0138(8) -0.0031(7) -0.0021(7) -0.0045(7)
C4 0.0183(10) 0.0212(10) 0.0195(9) -0.0049(7) -0.0012(7) -0.0082(8)
C22 0.0279(12) 0.0329(11) 0.0241(10) 0.0027(8) -0.0087(9) -0.0112(9)
C11 0.0198(10) 0.0327(11) 0.0170(9) -0.0050(8) -0.0048(8) -0.0043(8)
C5 0.0166(10) 0.0211(9) 0.0187(9) -0.0035(7) 0.0005(7) -0.0070(8)
N1 0.0174(8) 0.0203(8) 0.0274(8) -0.0028(6) 0.0058(7) -0.0133(7)
C10 0.0211(11) 0.0293(11) 0.0211(10) 0.0048(8) -0.0042(8) -0.0052(9)
C2 0.0149(9) 0.0219(9) 0.0171(9) -0.0024(7) -0.0017(7) -0.0093(8)
C15 0.0466(14) 0.0262(11) 0.0252(11) -0.0083(9) -0.0066(10) -0.0114(9)
C6 0.0178(10) 0.0188(9) 0.0147(8) -0.0031(7) 0.0013(7) -0.0069(7)
C3 0.0172(10) 0.0205(9) 0.0185(9) -0.0009(7) -0.0015(7) -0.0094(8)
C21 0.0249(11) 0.0393(12) 0.0197(10) 0.0076(9) -0.0048(8) -0.0135(9)
C25 0.0206(11) 0.0220(10) 0.0340(11) -0.0060(8) 0.0004(9) -0.0088(9)
C1 0.0190(10) 0.0199(9) 0.0201(9) -0.0036(7) -0.0004(8) -0.0099(8)
C24 0.0291(12) 0.0299(11) 0.0305(11) -0.0137(9) 0.0008(9) -0.0055(9)
C26 0.0323(13) 0.0262(11) 0.0406(13) -0.0017(9) -0.0068(10) -0.0118(10)

loop_
_atom_type_symbol
_atom_type_description
_atom_type_scat_dispersion_real
_atom_type_scat_dispersion_imag
_atom_type_scat_source
C C 0.0033 0.0016 'International Tables Vol C Tables 4.2.6.8 and 6.1.1.4'
H H 0.0000 0.0000 'International Tables Vol C Tables 4.2.6.8 and 6.1.1.4'
N N 0.0061 0.0033 'International Tables Vol C Tables 4.2.6.8 and 6.1.1.4'
O O 0.0106 0.0060 'International Tables Vol C Tables 4.2.6.8 and 6.1.1.4'

loop_
_geom_angle_atom_site_label_1
_geom_angle_atom_site_label_2
_geom_angle_atom_site_label_3
_geom_angle
C11 C12 C7 118.76(17)
C11 C12 H12 120.6
C7 C12 H12 120.6
C21 C20 C19 117.34(18)
C21 C20 H20 121.3
C19 C20 H20 121.3
N3 C19 C20 129.06(17)
N3 C19 C18 107.88(16)
C20 C19 C18 123.06(17)
C5 N2 C8 109.07(14)
C5 N2 C13 124.26(16)
C8 N2 C13 125.14(15)
C19 C18 C23 117.57(16)
C19 C18 C17 106.66(15)
C23 C18 C17 135.75(17)
C22 C23 C18 119.34(18)
C22 C23 H23 120.3
C18 C23 H23 120.3
C16 N3 C19 108.84(15)
C16 N3 C24 124.81(16)
C19 N3 C24 126.19(16)
C16 C17 C18 106.03(16)
C16 C17 C3 124.76(17)
C18 C17 C3 128.89(16)
C12 C7 C8 118.80(17)
C12 C7 C6 134.27(16)
C8 C7 C6 106.86(15)
C10 C9 C8 116.94(17)
C10 C9 H9 121.5
C8 C9 H9 121.5
C15 C14 C13 175.8(2)
N3 C16 C17 110.56(17)
N3 C16 H16 124.7
C17 C16 H16 124.7
N2 C13 C14 110.29(15)
N2 C13 H13A 109.6
C14 C13 H13A 109.6
N2 C13 H13B 109.6
C14 C13 H13B 109.6
H13A C13 H13B 108.1
N2 C8 C9 129.68(17)
N2 C8 C7 107.57(16)
C9 C8 C7 122.74(17)
O2 C4 N1 124.49(17)
O2 C4 C3 128.73(16)
N1 C4 C3 106.75(14)
C21 C22 C23 121.13(19)
C21 C22 H22 119.4
C23 C22 H22 119.4
C12 C11 C10 121.12(18)
C12 C11 H11 119.4
C10 C11 H11 119.4
N2 C5 C6 109.78(16)
N2 C5 H5 125.1
C6 C5 H5 125.1
C1 N1 C4 110.35(15)
C1 N1 H1 124.8
C4 N1 H1 124.8
C9 C10 C11 121.56(18)
C9 C10 H10 119.2
C11 C10 H10 119.2
C3 C2 C6 129.71(17)
C3 C2 C1 108.11(15)
C6 C2 C1 122.18(15)
C14 C15 H15 180.0
C5 C6 C7 106.70(15)
C5 C6 C2 126.26(17)
C7 C6 C2 126.90(15)
C2 C3 C17 131.66(16)
C2 C3 C4 107.35(15)
C17 C3 C4 120.44(15)
C20 C21 C22 121.54(19)
C20 C21 H21 119.2
C22 C21 H21 119.2
C26 C25 C24 179.5(2)
O1 C1 N1 125.03(17)
O1 C1 C2 127.66(16)
N1 C1 C2 107.30(14)
N3 C24 C25 111.76(16)
N3 C24 H24A 109.3
C25 C24 H24A 109.3
N3 C24 H24B 109.3
C25 C24 H24B 109.3
H24A C24 H24B 107.9
C25 C26 H26 180.0

loop_
_geom_bond_atom_site_label_1
_geom_bond_atom_site_label_2
_geom_bond_distance
O2 C4 1.216(2)
O1 C1 1.224(2)
C12 C11 1.380(3)
C12 C7 1.402(2)
C12 H12 0.9500
C20 C21 1.375(3)
C20 C19 1.399(3)
C20 H20 0.9500
C19 N3 1.382(2)
C19 C18 1.407(2)
N2 C5 1.371(2)
N2 C8 1.383(2)
N2 C13 1.459(2)
C18 C23 1.412(3)
C18 C17 1.449(3)
C23 C22 1.389(3)
C23 H23 0.9500
N3 C16 1.362(2)
N3 C24 1.462(2)
C17 C16 1.374(2)
C17 C3 1.449(2)
C7 C8 1.410(2)
C7 C6 1.439(2)
C9 C10 1.382(3)
C9 C8 1.390(3)
C9 H9 0.9500
C14 C15 1.180(3)
C14 C13 1.471(3)
C16 H16 0.9500
C13 H13A 0.9900
C13 H13B 0.9900
C4 N1 1.388(2)
C4 C3 1.506(2)
C22 C21 1.388(3)
C22 H22 0.9500
C11 C10 1.402(3)
C11 H11 0.9500
C5 C6 1.374(2)
C5 H5 0.9500
N1 C1 1.380(2)
N1 H1 0.8800
C10 H10 0.9500
C2 C3 1.359(2)
C2 C6 1.451(2)
C2 C1 1.489(2)
C15 H15 0.9500
C21 H21 0.9500
C25 C26 1.178(3)
C25 C24 1.463(3)
C24 H24A 0.9900
C24 H24B 0.9900
C26 H26 0.9500

loop_
_geom_hbond_atom_site_label_D
_geom_hbond_atom_site_label_H
_geom_hbond_atom_site_label_A
_geom_hbond_site_symmetry_A
_geom_hbond_distance_DH
_geom_hbond_distance_HA
_geom_hbond_distance_DA
_geom_hbond_angle_DHA
N1 H1 O1 2_566 0.88 2.01 2.872(2) 165.4

loop_
_geom_torsion_atom_site_label_1
_geom_torsion_atom_site_label_2
_geom_torsion_atom_site_label_3
_geom_torsion_atom_site_label_4
_geom_torsion
C21 C20 C19 N3 179.63(18)
C21 C20 C19 C18 -1.3(3)
N3 C19 C18 C23 -179.89(15)
C20 C19 C18 C23 0.8(3)
N3 C19 C18 C17 1.25(19)
C20 C19 C18 C17 -178.03(16)
C19 C18 C23 C22 0.0(3)
C17 C18 C23 C22 178.43(19)
C20 C19 N3 C16 177.35(18)
C18 C19 N3 C16 -1.9(2)
C20 C19 N3 C24 1.8(3)
C18 C19 N3 C24 -177.39(17)
C19 C18 C17 C16 -0.2(2)
C23 C18 C17 C16 -178.7(2)
C19 C18 C17 C3 173.55(18)
C23 C18 C17 C3 -5.0(3)
C11 C12 C7 C8 1.3(2)
C11 C12 C7 C6 177.89(18)
C19 N3 C16 C17 1.8(2)
C24 N3 C16 C17 177.39(17)
C18 C17 C16 N3 -1.0(2)
C3 C17 C16 N3 -175.05(17)
C5 N2 C13 C14 84.9(2)
C8 N2 C13 C14 -79.4(2)
C5 N2 C8 C9 -179.60(18)
C13 N2 C8 C9 -13.3(3)
C5 N2 C8 C7 1.29(19)
C13 N2 C8 C7 167.59(15)
C10 C9 C8 N2 -176.65(17)
C10 C9 C8 C7 2.4(3)
C12 C7 C8 N2 176.07(15)
C6 C7 C8 N2 -1.36(19)
C12 C7 C8 C9 -3.1(3)
C6 C7 C8 C9 179.45(16)
C18 C23 C22 C21 -0.3(3)
C7 C12 C11 C10 1.1(3)
C8 N2 C5 C6 -0.7(2)
C13 N2 C5 C6 -167.15(15)
O2 C4 N1 C1 176.33(18)
C3 C4 N1 C1 -1.9(2)
C8 C9 C10 C11 0.1(3)
C12 C11 C10 C9 -1.8(3)
N2 C5 C6 C7 -0.17(19)
N2 C5 C6 C2 175.86(16)
C12 C7 C6 C5 -175.92(18)
C8 C7 C6 C5 0.94(19)
C12 C7 C6 C2 8.1(3)
C8 C7 C6 C2 -175.05(16)
C3 C2 C6 C5 -134.3(2)
C1 C2 C6 C5 46.1(3)
C3 C2 C6 C7 40.9(3)
C1 C2 C6 C7 -138.68(18)
C6 C2 C3 C17 11.6(3)
C1 C2 C3 C17 -168.76(19)
C6 C2 C3 C4 -177.07(17)
C1 C2 C3 C4 2.5(2)
C16 C17 C3 C2 -157.5(2)
C18 C17 C3 C2 29.8(3)
C16 C17 C3 C4 32.1(3)
C18 C17 C3 C4 -140.54(18)
O2 C4 C3 C2 -178.66(18)
N1 C4 C3 C2 -0.5(2)
O2 C4 C3 C17 -6.2(3)
N1 C4 C3 C17 171.94(16)
C19 C20 C21 C22 0.9(3)
C23 C22 C21 C20 -0.1(3)
C4 N1 C1 O1 -175.96(18)
C4 N1 C1 C2 3.4(2)
C3 C2 C1 O1 175.62(18)
C6 C2 C1 O1 -4.7(3)
C3 C2 C1 N1 -3.8(2)
C6 C2 C1 N1 175.90(16)
C16 N3 C24 C25 52.3(3)
C19 N3 C24 C25 -132.89(19)
